data_2004718
loop_
_publ_author_name
'Huang, Q.'
'Wu, X.'
'Wang, Q.'
'Sheng, T.'

_publ_section_title
;
 The Polymeric Cluster Complex
 {[(CH~3~CH~2~)~3~NH][WAgS~4~].(DMF)}~<i>n~</i>
;
_journal_issue 4
_journal_name_full 'Acta Crystallographica Section C'
_journal_page_first 795
_journal_page_last 797
_journal_paper_doi 10.1107/S0108270195013758
_journal_volume 52
_journal_year 1996
_chemical_formula_moiety 'C9 H23 Ag1 N2 O1 S4 W1'
_chemical_formula_sum 'C9 H23 Ag N2 O S4 W'
_chemical_formula_weight 595.27
_space_group_IT_number 9
_symmetry_cell_setting monoclinic
_symmetry_space_group_name_Hall 'C -2yc'
_symmetry_space_group_name_H-M 'C 1 c 1'
_atom_type_scat_source IntTabIV
_audit_creation_method from_GCIF_by_our_laboratory
_cell_angle_alpha 90
_cell_angle_beta 94.42(5)
_cell_angle_gamma 90
_cell_formula_units_Z 4
_cell_length_a 5.964(3)
_cell_length_b 27.04(2)
_cell_length_c 11.376(6)
_cell_measurement_reflns_used 20
_cell_measurement_temperature 293
_cell_measurement_theta_max 27.5
_cell_measurement_theta_min 6
_cell_volume 1829.1(19)
_computing_cell_refinement CONTROL
_computing_data_collection 'CONTROL (Molecular Structure Corporation, 1988)'
_computing_data_reduction 'MolEN (Fair, 1990)'
_computing_molecular_graphics 'ORTEPII (Johnson, 1976)'
_computing_publication_material 'GCIF, local program'
_computing_structure_refinement 'MolEN LSFM'
_computing_structure_solution MolEN
_diffrn_measurement_device 'Rigaku AFC-5R'
_diffrn_measurement_method \w/2\q
_diffrn_radiation_type MoK\a
_diffrn_radiation_wavelength 0.71069
_diffrn_reflns_av_R_equivalents 0.000
_diffrn_reflns_limit_h_max 7
_diffrn_reflns_limit_h_min 0
_diffrn_reflns_limit_k_max 32
_diffrn_reflns_limit_k_min 0
_diffrn_reflns_limit_l_max 13
_diffrn_reflns_limit_l_min -13
_diffrn_reflns_number 1656
_diffrn_reflns_theta_max 25.0
_diffrn_standards_decay_% 0.6
_diffrn_standards_interval_count 250
_diffrn_standards_number 3
_exptl_absorpt_coefficient_mu 7.91
_exptl_absorpt_correction_T_max 1.000
_exptl_absorpt_correction_T_min 0.839
_exptl_absorpt_correction_type 'empirical DIFABS'
_exptl_crystal_colour orange
_exptl_crystal_density_diffrn 2.16
_exptl_crystal_description rectangle
_exptl_crystal_F_000 1136
_exptl_crystal_size_max 0.50
_exptl_crystal_size_mid 0.20
_exptl_crystal_size_min 0.10
_refine_diff_density_max '1.19 (ghost of Ag atom)'
_refine_diff_density_min -0.46
_refine_ls_abs_structure_details
;
The structure and its enantiomorph were refined with full-matrix least
squares, respectively; and the absolute configuration was assigned to one
with the better of two sets of agreement factors (R, wR and GOF).
;
_refine_ls_extinction_method none
_refine_ls_goodness_of_fit_obs 1.11
_refine_ls_hydrogen_treatment noref
_refine_ls_matrix_type full
_refine_ls_number_parameters 101
_refine_ls_number_reflns 1044
_refine_ls_R_factor_obs 0.0448
_refine_ls_shift/esd_max 0.0140
_refine_ls_structure_factor_coef F
_refine_ls_weighting_details 'w = 1/[\s^2^(F) + (0.020F)^2^ + 1.0 - F]'
_refine_ls_weighting_scheme calc
_refine_ls_wR_factor_obs 0.0498
_reflns_number_observed 1044
_reflns_number_total 1656
_reflns_observed_criterion refl_observed_if_I_>3.0_sigma(I)
_cod_data_source_file de1020.cif
_cod_data_source_block hq572
_cod_depositor_comments
;
The following automatic conversions were performed:

'_refine_ls_weighting_scheme' value 'w = 1/[\s^2^(F) + (0.020F)^2^ +
1.0 - F]' was changed to 'calc'. New tag
'_refine_ls_weighting_details' was created. The value of the new tag
was set to 'w = 1/[\s^2^(F) + (0.020F)^2^ + 1.0 - F]'.

Automatic conversion script
Id: cif_fix_values 3143 2015-03-26 13:38:13Z robertas 
;
_cod_original_cell_volume 1829(3)
_cod_original_sg_symbol_H-M 'C c'
_cod_original_formula_sum 'C9 H23 Ag1 N2 O1 S4 W1'
_cod_database_code 2004718

loop_
_symmetry_equiv_pos_as_xyz
x,y,z
x,-y,1/2+z
1/2+x,1/2+y,z
1/2+x,1/2-y,1/2+z

loop_
_atom_site_aniso_label
_atom_site_aniso_U_11
_atom_site_aniso_U_22
_atom_site_aniso_U_33
_atom_site_aniso_U_12
_atom_site_aniso_U_13
_atom_site_aniso_U_23
W .0371(3) .0325(4) .0333(4) -.0050(10) .0029(3) .0040(10)
Ag .0453(8) .0630(10) .0630(10) -.007(2) .0056(8) -.005(3)
S1 .057(4) .046(5) .085(6) .009(4) .006(4) -.025(5)
S2 .044(3) .058(5) .047(4) -.003(4) .004(3) .011(4)
S3 .058(4) .050(5) .058(5) .001(4) .002(4) -.018(4)
S4 .061(4) .079(6) .033(4) -.005(4) .003(3) .018(4)

loop_
_atom_site_label
_atom_site_occupancy
_atom_site_fract_x
_atom_site_fract_y
_atom_site_fract_z
_atom_site_U_iso_or_equiv
_atom_site_thermal_displace_type
_atom_site_calc_flag
_atom_site_calc_attached_atom
W 1.0000 0.7486 -0.13864(4) 0.2506 0.0343(2) Uani ? ?
Ag 1.0000 0.2464(7) -0.13737(9) 0.2446(4) 0.0570(5) Uani ? ?
S1 1.0000 0.554(1) -0.0772(3) 0.3179(9) 0.062(3) Uani ? ?
S2 1.0000 0.984(1) -0.1635(3) 0.3986(7) 0.050(2) Uani ? ?
S3 1.0000 0.536(1) -0.2018(3) 0.1944(8) 0.056(2) Uani ? ?
S4 1.0000 0.922(1) -0.1133(4) 0.0965(7) 0.058(2) Uani ? ?
O 1.0000 0.325(3) -0.0746(9) 0.829(2) 0.067(6) Uiso ? ?
N1 1.0000 0.253(4) -0.0170(9) 0.964(2) 0.048(6) Uiso ? ?
N2 1.0000 0.552(4) -0.157(1) 0.751(2) 0.052(7) Uiso ? ?
C1 1.0000 0.313(7) 0.008(2) 1.075(4) 0.10(1) Uiso ? ?
C2 1.0000 0.051(7) 0.000(2) 0.904(4) 0.09(1) Uiso ? ?
C3 1.0000 0.368(5) -0.053(1) 0.923(3) 0.049(8) Uiso ? ?
C11 1.0000 0.796(5) -0.141(1) 0.734(3) 0.068(9) Uiso ? ?
C12 1.0000 0.801(6) -0.092(2) 0.658(3) 0.08(1) Uiso ? ?
C21 1.0000 0.547(6) -0.194(1) 0.851(3) 0.07(1) Uiso ? ?
C22 1.0000 0.322(7) -0.198(2) 0.889(4) 0.10(1) Uiso ? ?
C31 1.0000 0.419(5) -0.170(1) 0.643(3) 0.057(9) Uiso ? ?
C32 1.0000 0.519(6) -0.215(1) 0.581(3) 0.07(1) Uiso ? ?
H1 1.0000 0.47463 -0.12837 0.77526 0.06254 Uiso calc N2
H11 1.0000 0.4494 -0.00534 1.10994 0.1231 Uiso calc C1
H12 1.0000 0.33265 0.04235 1.06027 0.1231 Uiso calc C1
H13 1.0000 0.19677 0.00367 1.12616 0.1231 Uiso calc C1
H21 1.0000 0.0228 -0.01777 0.83274 0.10419 Uiso calc C2
H22 1.0000 -0.06977 -0.00428 0.9524 0.10419 Uiso calc C2
H23 1.0000 0.06612 0.0344 0.88651 0.10419 Uiso calc C2
H31 1.0000 0.49859 -0.06303 0.9691 0.05875 Uiso calc C3
H111 1.0000 0.86947 -0.16627 0.69482 0.08109 Uiso calc C11
H112 1.0000 0.87203 -0.1346 0.80862 0.08109 Uiso calc C11
H121 1.0000 0.95283 -0.0834 0.64903 0.09088 Uiso calc C12
H122 1.0000 0.72568 -0.09809 0.5826 0.09088 Uiso calc C12
H123 1.0000 0.72824 -0.06642 0.6964 0.09088 Uiso calc C12
H211 1.0000 0.64567 -0.18315 0.9151 0.08377 Uiso calc C21
H212 1.0000 0.59435 -0.2252 0.82424 0.08377 Uiso calc C21
H221 1.0000 0.32204 -0.22168 0.95155 0.11738 Uiso calc C22
H222 1.0000 0.27357 -0.16712 0.91593 0.11738 Uiso calc C22
H223 1.0000 0.22225 -0.20917 0.82507 0.11738 Uiso calc C22
H311 1.0000 0.41511 -0.14238 0.59097 0.06812 Uiso calc C31
H312 1.0000 0.27107 -0.17775 0.66168 0.06812 Uiso calc C31
H321 1.0000 0.42769 -0.22217 0.51103 0.08163 Uiso calc C32
H322 1.0000 0.66707 -0.20716 0.56152 0.08163 Uiso calc C32
H323 1.0000 0.52303 -0.24254 0.63223 0.08163 Uiso calc C32

loop_
_geom_angle_atom_site_label_1
_geom_angle_atom_site_label_2
_geom_angle_atom_site_label_3
_geom_angle_site_symmetry_1
_geom_angle_site_symmetry_3
_geom_angle
_geom_angle_publ_flag
Ag W Ag . 1_655 177.1(2) yes
Ag W S1 . . 56.3(2) ?
Ag W S2 . . 126.6(2) ?
Ag W S3 . . 56.4(2) ?
Ag W S4 . . 120.4(3) ?
S1 W S2 . . 106.6(4) yes
S1 W S3 . . 112.5(3) yes
S1 W S4 . . 109.5(4) yes
S2 W S3 . . 107.7(4) yes
S2 W S4 . . 113.0(3) yes
S3 W S4 . . 107.7(4) yes
W Ag W . 1_455 177.1(2) yes
W Ag S1 . . 45.9(2) ?
W Ag S2 . 1_455 130.7(3) ?
W Ag S3 . . 45.8(2) ?
W Ag S4 . 1_455 136.5(3) ?
S1 Ag S2 . 1_455 114.9(4) yes
S1 Ag S3 . . 91.5(4) yes
S1 Ag S4 . 1_455 123.0(4) yes
S2 Ag S3 1_455 . 115.4(4) yes
S2 Ag S4 1_455 1_455 92.8(3) yes
S3 Ag S4 . 1_455 121.3(4) yes
W S1 Ag . . 77.8(3) yes
W S2 Ag . 1_655 77.2(3) yes
W S3 Ag . . 77.8(3) yes
W S4 Ag . 1_655 77.0(3) yes
C1 N1 C2 . . 114(3) ?
C1 N1 C3 . . 124(4) ?
C2 N1 C3 . . 121(3) ?
C11 N2 C21 . . 111(3) ?
C11 N2 C31 . . 115(3) ?
C11 N2 H1 . . 107(3) ?
C21 N2 C31 . . 115(3) ?
C21 N2 H1 . . 106(3) ?
C31 N2 H1 . . 101(2) ?
N1 C1 H11 . . 109(5) ?
N1 C1 H12 . . 109(5) ?
N1 C1 H13 . . 109(4) ?
H11 C1 H12 . . 109(5) ?
H11 C1 H13 . . 109(6) ?
H12 C1 H13 . . 109(6) ?
N1 C2 H21 . . 109(4) ?
N1 C2 H22 . . 109(4) ?
N1 C2 H23 . . 109(4) ?
H21 C2 H22 . . 109(4) ?
H21 C2 H23 . . 109(4) ?
H22 C2 H23 . . 109(4) ?
O C3 N1 . . 127(3) ?
O C3 H31 . . 117(3) ?
N1 C3 H31 . . 117(3) ?
N2 C11 C12 . . 112(3) ?
N2 C11 H111 . . 109(3) ?
N2 C11 H112 . . 109(3) ?
C12 C11 H111 . . 109(3) ?
C12 C11 H112 . . 109(3) ?
H111 C11 H112 . . 109(4) ?
C11 C12 H121 . . 109(3) ?
C11 C12 H122 . . 109(4) ?
C11 C12 H123 . . 109(4) ?
H121 C12 H122 . . 109(4) ?
H121 C12 H123 . . 109(4) ?
H122 C12 H123 . . 109(4) ?
N2 C21 C22 . . 111(3) ?
N2 C21 H211 . . 109(3) ?
N2 C21 H212 . . 109(3) ?
C22 C21 H211 . . 109(4) ?
C22 C21 H212 . . 109(4) ?
H211 C21 H212 . . 109(4) ?
C21 C22 H221 . . 109(4) ?
C21 C22 H222 . . 109(4) ?
C21 C22 H223 . . 109(4) ?
H221 C22 H222 . . 109(5) ?
H221 C22 H223 . . 109(5) ?
H222 C22 H223 . . 109(5) ?
N2 C31 C32 . . 112(3) ?
N2 C31 H311 . . 109(3) ?
N2 C31 H312 . . 109(3) ?
C32 C31 H311 . . 109(3) ?
C32 C31 H312 . . 109(3) ?
H311 C31 H312 . . 109(3) ?
C31 C32 H321 . . 109(3) ?
C31 C32 H322 . . 109(3) ?
C31 C32 H323 . . 109(3) ?
H321 C32 H322 . . 109(4) ?
H321 C32 H323 . . 109(4) ?
H322 C32 H323 . . 109(4) ?

loop_
_geom_bond_atom_site_label_1
_geom_bond_atom_site_label_2
_geom_bond_site_symmetry_2
_geom_bond_distance
_geom_bond_publ_flag
W Ag . 2.991(6) yes
W Ag 1_655 2.975(6) yes
W S1 . 2.196(9) yes
W S2 . 2.211(8) yes
W S3 . 2.192(9) yes
W S4 . 2.211(9) yes
Ag S1 . 2.545(11) yes
Ag S2 1_455 2.539(11) yes
Ag S3 . 2.550(10) yes
Ag S4 1_455 2.552(11) yes
O C3 . 1.23(3) ?
N1 C1 . 1.45(5) ?
N1 C2 . 1.42(5) ?
N1 C3 . 1.29(4) ?
N2 C11 . 1.54(4) ?
N2 C21 . 1.52(4) ?
N2 C31 . 1.45(4) ?
N2 H1 . 0.95(3) ?
C1 H11 . 0.95(5) ?
C1 H12 . 0.95(6) ?
C1 H13 . 0.95(6) ?
C2 H21 . 0.95(5) ?
C2 H22 . 0.95(4) ?
C2 H23 . 0.95(5) ?
C3 H31 . 0.95(3) ?
C11 C12 . 1.56(5) ?
C11 H111 . 0.95(4) ?
C11 H112 . 0.95(4) ?
C12 H121 . 0.95(4) ?
C12 H122 . 0.95(4) ?
C12 H123 . 0.95(4) ?
C21 C22 . 1.45(5) ?
C21 H211 . 0.95(4) ?
C21 H212 . 0.95(4) ?
C22 H221 . 0.95(5) ?
C22 H222 . 0.95(5) ?
C22 H223 . 0.95(5) ?
C31 C32 . 1.54(5) ?
C31 H311 . 0.95(4) ?
C31 H312 . 0.95(3) ?
C32 H321 . 0.95(4) ?
C32 H322 . 0.95(4) ?
C32 H323 . 0.95(4) ?
